data_7153683
loop_
_publ_author_name
'Li, Jian'
'Wang, Hongni'
'Sun, Jiangtao'
'Yang, Yang'
'Liu, Li'

_publ_section_title
;
 Mild gold-catalyzed three-component dehydrogenative coupling of terminal
 alkynes to amines and indole-2-carboxaldehyde.
;
_journal_issue 16
_journal_name_full 'Organic &amp; biomolecular chemistry'
_journal_page_first 2523
_journal_page_last 2527
_journal_paper_doi 10.1039/c3ob42431f
_journal_volume 12
_journal_year 2014
_chemical_formula_sum 'C27 H23 F N2'
_chemical_formula_weight 394.47
_chemical_name_systematic
; 
 ? 
;
_space_group_IT_number 14
_symmetry_cell_setting monoclinic
_symmetry_space_group_name_Hall '-P 2ybc'
_symmetry_space_group_name_H-M 'P 1 21/c 1'
_atom_sites_solution_hydrogens geom
_atom_sites_solution_primary direct
_atom_sites_solution_secondary difmap
_audit_creation_method SHELXL-97
_cell_angle_alpha 90.00
_cell_angle_beta 107.151(7)
_cell_angle_gamma 90.00
_cell_formula_units_Z 4
_cell_length_a 10.764(3)
_cell_length_b 12.052(4)
_cell_length_c 17.532(5)
_cell_measurement_reflns_used 1936
_cell_measurement_temperature 293(2)
_cell_measurement_theta_max 22.70
_cell_measurement_theta_min 2.43
_cell_volume 2173.2(11)
_computing_cell_refinement 'Bruker SAINT'
_computing_data_collection 'Bruker APEX2'
_computing_data_reduction 'Bruker SAINT'
_computing_molecular_graphics 'Bruker SHELXTL'
_computing_publication_material 'Bruker SHELXTL'
_computing_structure_refinement 'SHELXL-97 (Sheldrick, 2008)'
_computing_structure_solution 'SHELXS-97 (Sheldrick, 2008)'
_diffrn_ambient_temperature 293(2)
_diffrn_measured_fraction_theta_full 0.991
_diffrn_measured_fraction_theta_max 0.991
_diffrn_radiation_monochromator graphite
_diffrn_radiation_source 'fine-focus sealed tube'
_diffrn_radiation_type MoK\a
_diffrn_radiation_wavelength 0.71073
_diffrn_reflns_av_R_equivalents 0.0808
_diffrn_reflns_av_sigmaI/netI 0.1317
_diffrn_reflns_limit_h_max 12
_diffrn_reflns_limit_h_min -10
_diffrn_reflns_limit_k_max 14
_diffrn_reflns_limit_k_min -12
_diffrn_reflns_limit_l_max 15
_diffrn_reflns_limit_l_min -20
_diffrn_reflns_number 10906
_diffrn_reflns_theta_full 25.01
_diffrn_reflns_theta_max 25.01
_diffrn_reflns_theta_min 1.98
_exptl_absorpt_coefficient_mu 0.076
_exptl_absorpt_correction_T_max 0.9849
_exptl_absorpt_correction_T_min 0.9804
_exptl_absorpt_correction_type multi-scan
_exptl_absorpt_process_details sadabs
_exptl_crystal_density_diffrn 1.206
_exptl_crystal_density_method 'not measured'
_exptl_crystal_F_000 832
_exptl_crystal_size_max 0.26
_exptl_crystal_size_mid 0.23
_exptl_crystal_size_min 0.20
_refine_diff_density_max 0.460
_refine_diff_density_min -0.441
_refine_diff_density_rms 0.126
_refine_ls_extinction_method none
_refine_ls_goodness_of_fit_ref 1.106
_refine_ls_hydrogen_treatment constr
_refine_ls_matrix_type full
_refine_ls_number_parameters 272
_refine_ls_number_reflns 3793
_refine_ls_number_restraints 0
_refine_ls_restrained_S_all 1.106
_refine_ls_R_factor_all 0.1725
_refine_ls_R_factor_gt 0.1100
_refine_ls_shift/su_max 0.001
_refine_ls_shift/su_mean 0.000
_refine_ls_structure_factor_coef Fsqd
_refine_ls_weighting_details 'calc w=1/[\s^2^(Fo^2^)+(0.2000P)^2^+0.0000P] where P=(Fo^2^+2Fc^2^)/3'
_refine_ls_weighting_scheme calc
_refine_ls_wR_factor_gt 0.2706
_refine_ls_wR_factor_ref 0.3547
_reflns_number_gt 2115
_reflns_number_total 3793
_reflns_threshold_expression >2sigma(I)
_cod_data_source_file c3ob42431f1.cif
_cod_data_source_block 1
_cod_depositor_comments
;
The following automatic conversions were performed:

'_symmetry_cell_setting' value 'Monoclinic' changed to 'monoclinic'
according to
/usr/data/users/saulius/crontab/automatic-downloads/current/RSC/lib/dictionaries/cif_core.dic
dictionary named 'cif_core.dic' version 2.4.2 from 2011-04-26.

Automatic conversion script
Id: cif_fix_values 2281 2013-09-26 08:29:07Z andrius 
;
_cod_original_sg_symbol_H-M P21/c
_cod_database_code 7153683

loop_
_symmetry_equiv_pos_as_xyz
'x, y, z'
'-x, y+1/2, -z+1/2'
'-x, -y, -z'
'x, -y-1/2, z-1/2'

loop_
_atom_site_label
_atom_site_type_symbol
_atom_site_fract_x
_atom_site_fract_y
_atom_site_fract_z
_atom_site_U_iso_or_equiv
_atom_site_adp_type
_atom_site_occupancy
_atom_site_symmetry_multiplicity
_atom_site_calc_flag
_atom_site_refinement_flags
F1 F 1.5169(3) 0.0413(3) 0.0852(2) 0.1011(11) Uani 1 1 d .
N3 N 0.6127(3) 0.4248(3) 0.1093(2) 0.0573(10) Uani 1 1 d .
N4 N 0.8015(3) 0.2371(3) 0.1921(2) 0.0525(9) Uani 1 1 d .
C1 C 0.7075(4) 0.5919(4) 0.1045(2) 0.0583(11) Uani 1 1 d .
C2 C 0.7111(5) 0.7064(4) 0.1026(3) 0.0818(16) Uani 1 1 d .
H2 H 0.7864 0.7434 0.1014 0.098 Uiso 1 1 calc R
C3 C 0.6010(6) 0.7648(5) 0.1024(4) 0.0924(18) Uani 1 1 d .
H3 H 0.6033 0.8419 0.1041 0.111 Uiso 1 1 calc R
C4 C 0.4863(5) 0.7093(5) 0.0997(4) 0.0877(17) Uani 1 1 d .
H4 H 0.4116 0.7506 0.0956 0.105 Uiso 1 1 calc R
C5 C 0.4798(5) 0.5985(4) 0.1027(3) 0.0730(14) Uani 1 1 d .
H5 H 0.4034 0.5633 0.1037 0.088 Uiso 1 1 calc R
C6 C 0.5914(4) 0.5367(4) 0.1045(2) 0.0572(11) Uani 1 1 d .
C8 C 0.7404(4) 0.4060(3) 0.1120(2) 0.0562(11) Uani 1 1 d .
C7 C 0.7996(4) 0.5045(4) 0.1088(3) 0.0609(12) Uani 1 1 d .
H7 H 0.8856 0.5138 0.1093 0.073 Uiso 1 1 calc R
C9 C 0.5161(5) 0.3439(4) 0.1123(3) 0.0758(15) Uani 1 1 d .
H9A H 0.5185 0.3317 0.1668 0.114 Uiso 1 1 calc R
H9B H 0.5336 0.2755 0.0894 0.114 Uiso 1 1 calc R
H9C H 0.4316 0.3706 0.0827 0.114 Uiso 1 1 calc R
C10 C 0.7958(5) 0.2921(4) 0.1168(3) 0.0616(12) Uani 1 1 d .
H10A H 0.7429 0.2480 0.0729 0.074 Uiso 1 1 calc R
H10B H 0.8828 0.2962 0.1114 0.074 Uiso 1 1 calc R
C11 C 0.8966(4) 0.2868(3) 0.2609(3) 0.0589(12) Uani 1 1 d .
H11A H 0.8906 0.3671 0.2573 0.071 Uiso 1 1 calc R
H11B H 0.9837 0.2654 0.2613 0.071 Uiso 1 1 calc R
C12 C 0.8717(5) 0.2491(4) 0.3360(3) 0.0638(12) Uani 1 1 d .
H12A H 0.7938 0.2849 0.3409 0.077 Uiso 1 1 calc R
H12B H 0.9438 0.2714 0.3812 0.077 Uiso 1 1 calc R
C13 C 0.8549(4) 0.1238(4) 0.3378(3) 0.0531(11) Uani 1 1 d .
C14 C 0.8611(5) 0.0686(4) 0.4082(3) 0.0662(12) Uani 1 1 d .
H14 H 0.8767 0.1089 0.4554 0.079 Uiso 1 1 calc R
C15 C 0.8445(5) -0.0449(5) 0.4099(3) 0.0752(14) Uani 1 1 d .
H15 H 0.8489 -0.0804 0.4577 0.090 Uiso 1 1 calc R
C16 C 0.8216(5) -0.1049(4) 0.3411(4) 0.0753(15) Uani 1 1 d .
H16 H 0.8097 -0.1813 0.3419 0.090 Uiso 1 1 calc R
C17 C 0.8161(4) -0.0520(4) 0.2703(3) 0.0682(13) Uani 1 1 d .
H17 H 0.8016 -0.0934 0.2237 0.082 Uiso 1 1 calc R
C18 C 0.8322(4) 0.0635(3) 0.2678(3) 0.0517(10) Uani 1 1 d .
C19 C 0.8273(4) 0.1190(3) 0.1894(3) 0.0518(11) Uani 1 1 d .
H19 H 0.7535 0.0866 0.1486 0.062 Uiso 1 1 calc R
C20 C 0.9466(4) 0.0930(4) 0.1658(3) 0.0597(12) Uani 1 1 d .
C21 C 1.0439(4) 0.0797(3) 0.1478(3) 0.0583(12) Uani 1 1 d .
C22 C 1.1653(4) 0.0672(3) 0.1300(3) 0.0525(11) Uani 1 1 d .
C27 C 1.1716(6) 0.0550(6) 0.0548(4) 0.0939(19) Uani 1 1 d .
H27 H 1.0953 0.0540 0.0126 0.113 Uiso 1 1 calc R
C26 C 1.2907(6) 0.0437(6) 0.0393(4) 0.100(2) Uani 1 1 d .
H26 H 1.2942 0.0335 -0.0126 0.120 Uiso 1 1 calc R
C25 C 1.4002(5) 0.0480(4) 0.1006(3) 0.0660(13) Uani 1 1 d .
C24 C 1.3982(5) 0.0597(6) 0.1766(4) 0.100(2) Uani 1 1 d .
H24 H 1.4751 0.0608 0.2185 0.120 Uiso 1 1 calc R
C23 C 1.2795(5) 0.0701(6) 0.1908(3) 0.096(2) Uani 1 1 d .
H23 H 1.2769 0.0794 0.2430 0.115 Uiso 1 1 calc R

loop_
_atom_site_aniso_label
_atom_site_aniso_U_11
_atom_site_aniso_U_22
_atom_site_aniso_U_33
_atom_site_aniso_U_23
_atom_site_aniso_U_13
_atom_site_aniso_U_12
F1 0.060(2) 0.106(2) 0.159(3) -0.019(2) 0.065(2) -0.0022(16)
N3 0.039(2) 0.054(2) 0.079(2) 0.0069(17) 0.0177(16) -0.0038(14)
N4 0.040(2) 0.0498(19) 0.068(2) -0.0024(16) 0.0170(16) 0.0049(14)
C1 0.050(3) 0.054(3) 0.070(3) 0.002(2) 0.017(2) -0.0046(19)
C2 0.072(4) 0.068(3) 0.101(4) 0.005(3) 0.017(3) -0.010(3)
C3 0.090(5) 0.057(3) 0.124(5) -0.002(3) 0.022(4) 0.009(3)
C4 0.063(4) 0.072(4) 0.124(5) -0.002(3) 0.021(3) 0.022(3)
C5 0.045(3) 0.077(3) 0.097(4) 0.004(3) 0.020(2) 0.011(2)
C6 0.044(2) 0.060(3) 0.066(3) 0.001(2) 0.0127(19) 0.0002(19)
C8 0.049(3) 0.055(2) 0.070(3) 0.012(2) 0.026(2) 0.007(2)
C7 0.045(3) 0.067(3) 0.076(3) 0.013(2) 0.025(2) 0.000(2)
C9 0.050(3) 0.067(3) 0.108(4) 0.002(3) 0.020(3) -0.016(2)
C10 0.055(3) 0.060(3) 0.074(3) 0.001(2) 0.026(2) 0.009(2)
C11 0.047(2) 0.047(2) 0.082(3) -0.003(2) 0.017(2) -0.0021(18)
C12 0.066(3) 0.059(3) 0.067(3) -0.009(2) 0.019(2) -0.002(2)
C13 0.031(2) 0.061(2) 0.073(3) 0.000(2) 0.0229(18) 0.0062(18)
C14 0.048(3) 0.078(3) 0.077(3) 0.008(2) 0.026(2) 0.010(2)
C15 0.053(3) 0.081(4) 0.102(4) 0.021(3) 0.038(3) 0.012(2)
C16 0.066(3) 0.045(2) 0.122(4) 0.016(3) 0.039(3) 0.006(2)
C17 0.053(3) 0.055(3) 0.101(4) -0.005(3) 0.028(2) 0.001(2)
C18 0.028(2) 0.054(2) 0.076(3) -0.004(2) 0.0206(18) 0.0014(16)
C19 0.035(2) 0.051(2) 0.073(3) -0.008(2) 0.0200(18) 0.0020(16)
C20 0.048(3) 0.063(3) 0.073(3) -0.002(2) 0.023(2) 0.008(2)
C21 0.048(3) 0.051(2) 0.081(3) 0.002(2) 0.026(2) 0.0069(19)
C22 0.044(2) 0.045(2) 0.075(3) -0.0018(19) 0.027(2) 0.0053(17)
C27 0.050(3) 0.151(6) 0.086(4) -0.021(4) 0.029(3) -0.020(3)
C26 0.068(4) 0.144(6) 0.102(4) -0.037(4) 0.049(3) -0.023(4)
C25 0.045(3) 0.059(3) 0.105(4) -0.012(2) 0.038(3) -0.004(2)
C24 0.047(3) 0.158(6) 0.091(4) -0.007(4) 0.017(3) 0.020(3)
C23 0.056(3) 0.162(6) 0.077(3) -0.013(3) 0.030(3) 0.018(3)

loop_
_atom_type_symbol
_atom_type_description
_atom_type_scat_dispersion_real
_atom_type_scat_dispersion_imag
_atom_type_scat_source
C C 0.0033 0.0016 'International Tables Vol C Tables 4.2.6.8 and 6.1.1.4'
H H 0.0000 0.0000 'International Tables Vol C Tables 4.2.6.8 and 6.1.1.4'
F F 0.0171 0.0103 'International Tables Vol C Tables 4.2.6.8 and 6.1.1.4'
N N 0.0061 0.0033 'International Tables Vol C Tables 4.2.6.8 and 6.1.1.4'

loop_
_geom_angle_atom_site_label_1
_geom_angle_atom_site_label_2
_geom_angle_atom_site_label_3
_geom_angle
C6 N3 C8 108.1(3)
C6 N3 C9 124.2(4)
C8 N3 C9 127.7(4)
C10 N4 C19 111.8(3)
C10 N4 C11 113.1(3)
C19 N4 C11 109.5(3)
C2 C1 C6 120.0(4)
C2 C1 C7 135.3(4)
C6 C1 C7 104.6(4)
C1 C2 C3 118.7(5)
C1 C2 H2 120.7
C3 C2 H2 120.7
C2 C3 C4 120.6(5)
C2 C3 H3 119.7
C4 C3 H3 119.7
C5 C4 C3 122.3(5)
C5 C4 H4 118.9
C3 C4 H4 118.9
C4 C5 C6 118.3(5)
C4 C5 H5 120.8
C6 C5 H5 120.8
N3 C6 C1 109.4(4)
N3 C6 C5 130.6(4)
C1 C6 C5 120.0(4)
C7 C8 N3 109.3(4)
C7 C8 C10 128.6(4)
N3 C8 C10 122.1(4)
C8 C7 C1 108.6(4)
C8 C7 H7 125.7
C1 C7 H7 125.7
N3 C9 H9A 109.5
N3 C9 H9B 109.5
H9A C9 H9B 109.5
N3 C9 H9C 109.5
H9A C9 H9C 109.5
H9B C9 H9C 109.5
N4 C10 C8 112.2(4)
N4 C10 H10A 109.2
C8 C10 H10A 109.2
N4 C10 H10B 109.2
C8 C10 H10B 109.2
H10A C10 H10B 107.9
N4 C11 C12 109.8(4)
N4 C11 H11A 109.7
C12 C11 H11A 109.7
N4 C11 H11B 109.7
C12 C11 H11B 109.7
H11A C11 H11B 108.2
C11 C12 C13 112.1(3)
C11 C12 H12A 109.2
C13 C12 H12A 109.2
C11 C12 H12B 109.2
C13 C12 H12B 109.2
H12A C12 H12B 107.9
C14 C13 C18 119.1(4)
C14 C13 C12 121.4(4)
C18 C13 C12 119.6(4)
C13 C14 C15 121.4(5)
C13 C14 H14 119.3
C15 C14 H14 119.3
C16 C15 C14 119.8(5)
C16 C15 H15 120.1
C14 C15 H15 120.1
C15 C16 C17 119.9(4)
C15 C16 H16 120.0
C17 C16 H16 120.0
C16 C17 C18 120.8(4)
C16 C17 H17 119.6
C18 C17 H17 119.6
C13 C18 C17 119.0(4)
C13 C18 C19 121.4(4)
C17 C18 C19 119.6(4)
N4 C19 C20 113.7(3)
N4 C19 C18 111.0(3)
C20 C19 C18 110.9(3)
N4 C19 H19 107.0
C20 C19 H19 107.0
C18 C19 H19 107.0
C21 C20 C19 175.5(4)
C20 C21 C22 176.8(5)
C27 C22 C23 118.1(5)
C27 C22 C21 122.3(4)
C23 C22 C21 119.6(4)
C22 C27 C26 121.1(5)
C22 C27 H27 119.5
C26 C27 H27 119.5
C25 C26 C27 118.8(5)
C25 C26 H26 120.6
C27 C26 H26 120.6
C24 C25 C26 122.0(5)
C24 C25 F1 119.1(5)
C26 C25 F1 118.9(5)
C25 C24 C23 118.4(5)
C25 C24 H24 120.8
C23 C24 H24 120.8
C22 C23 C24 121.6(5)
C22 C23 H23 119.2
C24 C23 H23 119.2

loop_
_geom_bond_atom_site_label_1
_geom_bond_atom_site_label_2
_geom_bond_distance
F1 C25 1.362(5)
N3 C6 1.367(5)
N3 C8 1.381(5)
N3 C9 1.437(5)
N4 C10 1.462(6)
N4 C19 1.454(5)
N4 C11 1.461(5)
C1 C2 1.382(7)
C1 C6 1.415(6)
C1 C7 1.433(6)
C2 C3 1.378(7)
C2 H2 0.9300
C3 C4 1.392(8)
C3 H3 0.9300
C4 C5 1.339(7)
C4 H4 0.9300
C5 C6 1.406(6)
C5 H5 0.9300
C8 C7 1.356(6)
C8 C10 1.489(6)
C7 H7 0.9300
C9 H9A 0.9600
C9 H9B 0.9600
C9 H9C 0.9600
C10 H10A 0.9700
C10 H10B 0.9700
C11 C12 1.489(6)
C11 H11A 0.9700
C11 H11B 0.9700
C12 C13 1.522(6)
C12 H12A 0.9700
C12 H12B 0.9700
C13 C14 1.387(6)
C13 C18 1.385(6)
C14 C15 1.381(7)
C14 H14 0.9300
C15 C16 1.365(7)
C15 H15 0.9300
C16 C17 1.381(7)
C16 H16 0.9300
C17 C18 1.405(6)
C17 H17 0.9300
C18 C19 1.516(6)
C19 C20 1.495(6)
C19 H19 0.9800
C20 C21 1.191(6)
C21 C22 1.437(6)
C22 C27 1.349(7)
C22 C23 1.370(7)
C27 C26 1.393(7)
C27 H27 0.9300
C26 C25 1.342(8)
C26 H26 0.9300
C25 C24 1.347(8)
C24 C23 1.378(7)
C24 H24 0.9300
C23 H23 0.9300

loop_
_geom_torsion_atom_site_label_1
_geom_torsion_atom_site_label_2
_geom_torsion_atom_site_label_3
_geom_torsion_atom_site_label_4
_geom_torsion
C6 C1 C2 C3 1.4(7)
C7 C1 C2 C3 -176.7(5)
C1 C2 C3 C4 -3.6(8)
C2 C3 C4 C5 4.8(9)
C3 C4 C5 C6 -3.4(8)
C8 N3 C6 C1 -0.3(5)
C9 N3 C6 C1 178.7(4)
C8 N3 C6 C5 -177.8(5)
C9 N3 C6 C5 1.2(7)
C2 C1 C6 N3 -178.0(4)
C7 C1 C6 N3 0.6(5)
C2 C1 C6 C5 -0.2(7)
C7 C1 C6 C5 178.4(4)
C4 C5 C6 N3 178.4(5)
C4 C5 C6 C1 1.2(7)
C6 N3 C8 C7 -0.1(5)
C9 N3 C8 C7 -179.1(4)
C6 N3 C8 C10 -179.6(4)
C9 N3 C8 C10 1.5(7)
N3 C8 C7 C1 0.5(5)
C10 C8 C7 C1 179.9(4)
C2 C1 C7 C8 177.6(5)
C6 C1 C7 C8 -0.7(5)
C19 N4 C10 C8 167.0(4)
C11 N4 C10 C8 -68.8(5)
C7 C8 C10 N4 114.7(5)
N3 C8 C10 N4 -65.9(5)
C10 N4 C11 C12 164.2(3)
C19 N4 C11 C12 -70.3(4)
N4 C11 C12 C13 48.7(5)
C11 C12 C13 C14 164.8(4)
C11 C12 C13 C18 -15.6(5)
C18 C13 C14 C15 -0.3(6)
C12 C13 C14 C15 179.3(4)
C13 C14 C15 C16 0.1(7)
C14 C15 C16 C17 0.5(7)
C15 C16 C17 C18 -0.8(7)
C14 C13 C18 C17 0.0(5)
C12 C13 C18 C17 -179.6(4)
C14 C13 C18 C19 -178.7(4)
C12 C13 C18 C19 1.7(5)
C16 C17 C18 C13 0.6(6)
C16 C17 C18 C19 179.3(4)
C10 N4 C19 C20 54.4(5)
C11 N4 C19 C20 -71.8(4)
C10 N4 C19 C18 -179.8(3)
C11 N4 C19 C18 54.1(4)
C13 C18 C19 N4 -20.7(5)
C17 C18 C19 N4 160.6(4)
C13 C18 C19 C20 106.7(4)
C17 C18 C19 C20 -72.0(5)
N4 C19 C20 C21 14(6)
C18 C19 C20 C21 -112(6)
C19 C20 C21 C22 48(12)
C20 C21 C22 C27 -153(8)
C20 C21 C22 C23 26(8)
C23 C22 C27 C26 1.1(9)
C21 C22 C27 C26 179.5(5)
C22 C27 C26 C25 -1.6(10)
C27 C26 C25 C24 1.8(10)
C27 C26 C25 F1 -177.5(5)
C26 C25 C24 C23 -1.5(10)
F1 C25 C24 C23 177.8(5)
C27 C22 C23 C24 -0.8(9)
C21 C22 C23 C24 -179.3(5)
C25 C24 C23 C22 1.0(10)
